data_9009093
loop_
_publ_author_name
'Wyckoff, R. W. G.'

_publ_section_title
;
 Second edition. Interscience Publishers, New York, New York
;
_journal_name_full 'Crystal Structures'
_journal_page_first 239
_journal_page_last 444
_journal_volume 1
_journal_year 1963
_chemical_formula_structural NbO2
_chemical_formula_sum 'Nb O2'
_space_group_IT_number 88
_symmetry_space_group_name_Hall 'I 4bw -1bw'
_symmetry_space_group_name_H-M 'I 41/a :1'
_cell_angle_alpha 90
_cell_angle_beta 90
_cell_angle_gamma 90
_cell_formula_units_Z 32
_cell_length_a 13.71
_cell_length_b 13.71
_cell_length_c 5.985
_cell_volume 1124.965
_database_code_amcsd 0011772
_exptl_crystal_density_diffrn 5.900
_cod_original_sg_symbol_H-M 'I 41/a'
_cod_database_code 9009093
_amcsd_formula_title NbO2

loop_
_space_group_symop_operation_xyz
x,y,z
1/2+x,1/2+y,1/2+z
1/2+y,1/2-x,1/2-z
+y,-x,-z
-y,1/2+x,1/4+z
1/2-y,+x,3/4+z
1/2+x,y,3/4-z
+x,1/2+y,1/4-z
1/2-x,1/2-y,1/2+z
-x,-y,+z
-y,x,-z
1/2-y,1/2+x,1/2-z
1/2+y,-x,3/4+z
+y,1/2-x,1/4+z
-x,1/2-y,1/4-z
1/2-x,-y,3/4-z

loop_
_atom_site_label
_atom_site_fract_x
_atom_site_fract_y
_atom_site_fract_z
Nb1 0.11800 0.12500 0.48300
Nb2 0.13300 0.12500 0.01600
O1 0.98600 0.13000 0.00100
O2 0.97100 0.12500 0.50100
O3 0.28000 0.12600 0.99300
O4 0.26600 0.11800 0.50300

loop_
_cod_changelog_entry_id
_cod_changelog_entry_author
_cod_changelog_entry_date
_cod_changelog_entry_text
1 'Vaitkus, Antanas' 2024-01-03T17:44:00+02:00
;
 Corrected atom site coordinates after consulting the updated version of AMCSD
 entry 0011772. Added the _cell_formula_units_Z data item.
;

loop_
_cod_related_entry_id
_cod_related_entry_database
_cod_related_entry_code
1 AMCSD 0011772
